data_4315254
loop_
_publ_author_name
'Elena V. Mutseneck'
'Susanne Bieller'
'Michael Bolte'
'Hans-Wolfram Lerner'
'Matthias Wagner'

_publ_section_title
;
 Fourth Generation Scorpionates: Coordination Behavior of a New Class of
 Conformationally Flexible Mixed-Donor (Pyrazol-1-yl)borates
;
_journal_name_full 'Inorganic Chemistry'
_journal_page_first 3540
_journal_page_last 3552
_journal_paper_doi 10.1021/ic100104t
_journal_volume 49
_journal_year 2010
_chemical_formula_moiety 'C31 H29 B3 K Mn N4 O7'
_chemical_formula_sum 'C31 H29 B3 K Mn N4 O7'
_chemical_formula_weight 696.05
_chemical_name_systematic ?
_space_group_IT_number 14
_symmetry_cell_setting monoclinic
_symmetry_space_group_name_Hall '-P 2yn'
_symmetry_space_group_name_H-M 'P 1 21/n 1'
_atom_sites_solution_hydrogens geom
_atom_sites_solution_primary direct
_atom_sites_solution_secondary difmap
_audit_creation_method SHELXL-97
_cell_angle_alpha 90.00
_cell_angle_beta 105.180(2)
_cell_angle_gamma 90.00
_cell_formula_units_Z 4
_cell_length_a 11.4093(3)
_cell_length_b 17.8054(6)
_cell_length_c 17.0313(5)
_cell_measurement_reflns_used 40219
_cell_measurement_temperature 173(2)
_cell_measurement_theta_max 26.7
_cell_measurement_theta_min 3.4
_cell_volume 3339.14(18)
_computing_cell_refinement 'X-Area (Stoe & Cie, 2001)'
_computing_data_collection 'X-Area (Stoe & Cie, 2001)'
_computing_data_reduction 'X-Area (Stoe & Cie, 2001)'
_computing_molecular_graphics 'XP in SHELXTL-Plus (Sheldrick, 1991)'
_computing_publication_material SHELXL97
_computing_structure_refinement 'SHELXL97 (Sheldrick, 2008) '
_computing_structure_solution 'SHELXS97 (Sheldrick, 2008) '
_diffrn_ambient_temperature 173(2)
_diffrn_measured_fraction_theta_full 0.998
_diffrn_measured_fraction_theta_max 0.993
_diffrn_measurement_device_type 'STOE IPDS II two-circle-diffractometer'
_diffrn_measurement_method \w
_diffrn_radiation_monochromator graphite
_diffrn_radiation_source 'fine-focus sealed tube'
_diffrn_radiation_type MoK\a
_diffrn_radiation_wavelength 0.71073
_diffrn_reflns_av_R_equivalents 0.0535
_diffrn_reflns_av_sigmaI/netI 0.0264
_diffrn_reflns_limit_h_max 14
_diffrn_reflns_limit_h_min -14
_diffrn_reflns_limit_k_max 22
_diffrn_reflns_limit_k_min -22
_diffrn_reflns_limit_l_max 21
_diffrn_reflns_limit_l_min -21
_diffrn_reflns_number 43379
_diffrn_reflns_theta_full 25.00
_diffrn_reflns_theta_max 26.39
_diffrn_reflns_theta_min 3.37
_diffrn_standards_number 0
_exptl_absorpt_coefficient_mu 0.571
_exptl_absorpt_correction_T_max 0.8703
_exptl_absorpt_correction_T_min 0.8564
_exptl_absorpt_correction_type multi-scan
_exptl_absorpt_process_details 'MULABS (Spek, 2003; Blessing, 1995)'
_exptl_crystal_colour yellow
_exptl_crystal_density_diffrn 1.385
_exptl_crystal_density_method 'not measured'
_exptl_crystal_description block
_exptl_crystal_F_000 1432
_exptl_crystal_size_max 0.28
_exptl_crystal_size_mid 0.26
_exptl_crystal_size_min 0.25
_refine_diff_density_max 0.551
_refine_diff_density_min -0.452
_refine_diff_density_rms 0.052
_refine_ls_extinction_method none
_refine_ls_goodness_of_fit_ref 1.061
_refine_ls_hydrogen_treatment constr
_refine_ls_matrix_type full
_refine_ls_number_parameters 421
_refine_ls_number_reflns 6804
_refine_ls_number_restraints 26
_refine_ls_restrained_S_all 1.068
_refine_ls_R_factor_all 0.0498
_refine_ls_R_factor_gt 0.0424
_refine_ls_shift/su_max 0.001
_refine_ls_shift/su_mean 0.000
_refine_ls_structure_factor_coef Fsqd
_refine_ls_weighting_details 'calc w=1/[\s^2^(Fo^2^)+(0.0542P)^2^+2.0155P] where P=(Fo^2^+2Fc^2^)/3'
_refine_ls_weighting_scheme calc
_refine_ls_wR_factor_gt 0.1043
_refine_ls_wR_factor_ref 0.1084
_reflns_number_gt 6001
_reflns_number_total 6804
_reflns_threshold_expression I>2\s(I)
_cod_data_source_file ic100104t_si_002_14.cif
_cod_data_source_block wa900
_cod_depositor_comments
;
The following automatic conversions were performed:

'_symmetry_cell_setting' value 'Monoclinic' changed to 'monoclinic'
according to the built-in table from CIF Core dictionary named
'cif_core.dic' version 2.4.1 from 2010-06-29.

Automatic conversion script
Id: cif_fix_values 1646 2011-03-28 12:23:43Z adriana 
;
_cod_original_cell_volume 3339.14(17)
_cod_original_sg_symbol_H-M 'P 21/n'
_cod_database_code 4315254

loop_
_symmetry_equiv_pos_as_xyz
'x, y, z'
'-x+1/2, y+1/2, -z+1/2'
'-x, -y, -z'
'x-1/2, -y-1/2, z-1/2'

loop_
_atom_site_label
_atom_site_type_symbol
_atom_site_fract_x
_atom_site_fract_y
_atom_site_fract_z
_atom_site_U_iso_or_equiv
_atom_site_adp_type
_atom_site_occupancy
_atom_site_symmetry_multiplicity
_atom_site_calc_flag
_atom_site_refinement_flags
_atom_site_disorder_assembly
_atom_site_disorder_group
K1 K 0.14545(5) 0.24079(3) 0.40253(3) 0.04283(14) Uani 1 1 d . . .
Mn1 Mn 0.38918(3) 0.435861(17) 0.721714(18) 0.02719(9) Uani 1 1 d . . .
B1 B 0.49726(19) 0.30294(12) 0.65557(13) 0.0256(4) Uani 1 1 d . . .
B2 B 0.30322(19) 0.36017(12) 0.56215(13) 0.0246(4) Uani 1 1 d . . .
B3 B 0.4476(2) 0.28742(12) 0.50670(14) 0.0260(4) Uani 1 1 d . . .
O1 O 0.38256(12) 0.34456(7) 0.64459(8) 0.0240(3) Uani 1 1 d . . .
O2 O 0.33427(12) 0.31696(8) 0.49690(8) 0.0268(3) Uani 1 1 d . . .
O3 O 0.52605(12) 0.27963(8) 0.58066(8) 0.0289(3) Uani 1 1 d . . .
O4 O 0.13020(16) 0.44164(10) 0.72397(11) 0.0463(4) Uani 1 1 d . . .
O5 O 0.4240(2) 0.57647(11) 0.81562(13) 0.0661(6) Uani 1 1 d . . .
O6 O 0.43697(16) 0.35775(10) 0.87938(10) 0.0438(4) Uani 1 1 d . . .
C4 C 0.2277(2) 0.43830(12) 0.71845(13) 0.0332(4) Uani 1 1 d . . .
C5 C 0.4094(2) 0.52181(14) 0.77849(14) 0.0416(5) Uani 1 1 d . . .
C6 C 0.41728(19) 0.38579(12) 0.81621(13) 0.0326(4) Uani 1 1 d . . .
N11 N 0.60063(15) 0.36187(10) 0.69617(10) 0.0287(4) Uani 1 1 d . . .
N12 N 0.56786(16) 0.42689(10) 0.72543(11) 0.0323(4) Uani 1 1 d . . .
C13 C 0.6700(2) 0.46645(15) 0.75544(16) 0.0452(6) Uani 1 1 d . . .
H13 H 0.6737 0.5145 0.7802 0.054 Uiso 1 1 calc R . .
C14 C 0.7693(2) 0.42666(15) 0.74498(18) 0.0487(6) Uani 1 1 d . . .
H14 H 0.8522 0.4414 0.7607 0.058 Uiso 1 1 calc R . .
C15 C 0.7216(2) 0.36109(14) 0.70680(15) 0.0396(5) Uani 1 1 d . . .
H15 H 0.7667 0.3218 0.6907 0.048 Uiso 1 1 calc R . .
N21 N 0.32964(15) 0.44499(9) 0.54684(10) 0.0261(3) Uani 1 1 d . . .
N22 N 0.36225(16) 0.48996(10) 0.61321(10) 0.0293(4) Uani 1 1 d . . .
C23 C 0.37794(19) 0.55907(12) 0.58678(14) 0.0334(4) Uani 1 1 d . . .
H23 H 0.4005 0.6019 0.6206 0.040 Uiso 1 1 calc R . .
C24 C 0.35636(19) 0.55893(12) 0.50252(14) 0.0342(5) Uani 1 1 d . . .
H24 H 0.3616 0.6002 0.4682 0.041 Uiso 1 1 calc R . .
C25 C 0.32576(18) 0.48569(12) 0.47969(13) 0.0309(4) Uani 1 1 d . . .
H25 H 0.3053 0.4671 0.4255 0.037 Uiso 1 1 calc R . .
C31 C 0.50248(18) 0.23027(11) 0.71418(12) 0.0274(4) Uani 1 1 d . . .
C32 C 0.4107(2) 0.21318(13) 0.75153(14) 0.0357(5) Uani 1 1 d . . .
H32 H 0.3425 0.2457 0.7434 0.043 Uiso 1 1 calc R . .
C33 C 0.4159(2) 0.14966(15) 0.80065(16) 0.0482(6) Uani 1 1 d . . .
H33 H 0.3523 0.1396 0.8257 0.058 Uiso 1 1 calc R . .
C34 C 0.5142(3) 0.10153(14) 0.81259(16) 0.0511(7) Uani 1 1 d . . .
H34 H 0.5186 0.0584 0.8461 0.061 Uiso 1 1 calc R . .
C35 C 0.6057(2) 0.11637(13) 0.77579(15) 0.0446(6) Uani 1 1 d . . .
H35 H 0.6731 0.0833 0.7838 0.054 Uiso 1 1 calc R . .
C36 C 0.5999(2) 0.17977(12) 0.72688(13) 0.0353(5) Uani 1 1 d . . .
H36 H 0.6635 0.1890 0.7016 0.042 Uiso 1 1 calc R . .
C41 C 0.16201(17) 0.34495(11) 0.55805(11) 0.0266(4) Uani 1 1 d . . .
C42 C 0.12712(19) 0.27398(13) 0.57874(13) 0.0330(4) Uani 1 1 d . . .
H42 H 0.1880 0.2375 0.5998 0.040 Uiso 1 1 calc R . .
C43 C 0.0052(2) 0.25495(15) 0.56946(14) 0.0410(5) Uani 1 1 d . . .
H43 H -0.0159 0.2060 0.5834 0.049 Uiso 1 1 calc R . .
C44 C -0.0841(2) 0.30770(17) 0.53995(16) 0.0473(6) Uani 1 1 d . . .
H44 H -0.1671 0.2954 0.5336 0.057 Uiso 1 1 calc R . .
C45 C -0.0523(2) 0.37823(17) 0.51987(19) 0.0518(7) Uani 1 1 d . . .
H45 H -0.1136 0.4147 0.4999 0.062 Uiso 1 1 calc R . .
C46 C 0.0689(2) 0.39662(13) 0.52852(15) 0.0384(5) Uani 1 1 d . . .
H46 H 0.0889 0.4456 0.5140 0.046 Uiso 1 1 calc R . .
C51 C 0.48723(18) 0.26270(11) 0.42866(12) 0.0281(4) Uani 1 1 d . . .
C52 C 0.5916(2) 0.21995(16) 0.43522(15) 0.0448(6) Uani 1 1 d . . .
H52 H 0.6360 0.2023 0.4871 0.054 Uiso 1 1 calc R . .
C53 C 0.6318(3) 0.2028(2) 0.36717(19) 0.0649(9) Uani 1 1 d . . .
H53 H 0.7035 0.1738 0.3728 0.078 Uiso 1 1 calc R . .
C54 C 0.5677(3) 0.22771(18) 0.29102(17) 0.0537(7) Uani 1 1 d . . .
H54 H 0.5948 0.2153 0.2444 0.064 Uiso 1 1 calc R . .
C55 C 0.4650(2) 0.27035(14) 0.28298(14) 0.0403(5) Uani 1 1 d . . .
H55 H 0.4217 0.2883 0.2310 0.048 Uiso 1 1 calc R . .
C56 C 0.42475(19) 0.28716(13) 0.35134(13) 0.0329(4) Uani 1 1 d . . .
H56 H 0.3529 0.3160 0.3451 0.039 Uiso 1 1 calc R . .
O61 O 0.2348(2) 0.11112(12) 0.47619(15) 0.0674(6) Uani 1 1 d D . .
C62 C 0.1778(8) 0.0683(6) 0.5217(6) 0.067(2) Uiso 0.392(8) 1 d PD A 1
H62A H 0.1208 0.0325 0.4867 0.080 Uiso 0.392(8) 1 calc PR A 1
H62B H 0.1318 0.1004 0.5507 0.080 Uiso 0.392(8) 1 calc PR A 1
C63 C 0.2761(12) 0.0275(8) 0.5805(7) 0.107(4) Uiso 0.392(8) 1 d PD A 1
H63A H 0.2463 -0.0180 0.6027 0.128 Uiso 0.392(8) 1 calc PR A 1
H63B H 0.3210 0.0600 0.6256 0.128 Uiso 0.392(8) 1 calc PR A 1
C64 C 0.3554(14) 0.0074(8) 0.5165(10) 0.128(5) Uiso 0.392(8) 1 d PD A 1
H64A H 0.4389 -0.0087 0.5446 0.154 Uiso 0.392(8) 1 calc PR A 1
H64B H 0.3157 -0.0317 0.4771 0.154 Uiso 0.392(8) 1 calc PR A 1
C65 C 0.3535(8) 0.0816(5) 0.4777(6) 0.070(3) Uiso 0.392(8) 1 d PD A 1
H65A H 0.4185 0.1144 0.5100 0.084 Uiso 0.392(8) 1 calc PR A 1
H65B H 0.3636 0.0767 0.4220 0.084 Uiso 0.392(8) 1 calc PR A 1
C62' C 0.1661(5) 0.0442(3) 0.4864(4) 0.0695(16) Uiso 0.608(8) 1 d PD A 2
H62C H 0.1033 0.0577 0.5145 0.083 Uiso 0.608(8) 1 calc PR A 2
H62D H 0.1249 0.0230 0.4325 0.083 Uiso 0.608(8) 1 calc PR A 2
C63' C 0.2469(7) -0.0100(4) 0.5330(5) 0.094(2) Uiso 0.608(8) 1 d PD A 2
H63C H 0.2592 -0.0520 0.4980 0.113 Uiso 0.608(8) 1 calc PR A 2
H63D H 0.2139 -0.0303 0.5769 0.113 Uiso 0.608(8) 1 calc PR A 2
C64' C 0.3709(7) 0.0326(4) 0.5701(5) 0.097(2) Uiso 0.608(8) 1 d PD A 2
H64C H 0.3829 0.0423 0.6289 0.116 Uiso 0.608(8) 1 calc PR A 2
H64D H 0.4407 0.0034 0.5621 0.116 Uiso 0.608(8) 1 calc PR A 2
C65' C 0.3563(6) 0.1007(4) 0.5255(5) 0.087(2) Uiso 0.608(8) 1 d PD A 2
H65C H 0.4127 0.1009 0.4901 0.105 Uiso 0.608(8) 1 calc PR A 2
H65D H 0.3783 0.1433 0.5639 0.105 Uiso 0.608(8) 1 calc PR A 2

loop_
_atom_site_aniso_label
_atom_site_aniso_U_11
_atom_site_aniso_U_22
_atom_site_aniso_U_33
_atom_site_aniso_U_23
_atom_site_aniso_U_13
_atom_site_aniso_U_12
K1 0.0447(3) 0.0420(3) 0.0325(2) 0.0040(2) -0.0064(2) -0.0114(2)
Mn1 0.03045(17) 0.02630(16) 0.02460(16) -0.00148(11) 0.00680(12) -0.00046(12)
B1 0.0213(10) 0.0271(10) 0.0259(10) 0.0005(8) 0.0018(8) 0.0007(8)
B2 0.0222(10) 0.0259(10) 0.0243(10) 0.0006(8) 0.0039(8) 0.0026(8)
B3 0.0233(10) 0.0260(10) 0.0280(10) -0.0002(8) 0.0057(8) -0.0004(8)
O1 0.0218(6) 0.0262(6) 0.0225(6) 0.0008(5) 0.0033(5) 0.0028(5)
O2 0.0220(6) 0.0324(7) 0.0246(7) -0.0026(5) 0.0033(5) 0.0030(5)
O3 0.0234(7) 0.0361(7) 0.0263(7) 0.0016(6) 0.0047(5) 0.0065(6)
O4 0.0375(9) 0.0517(10) 0.0536(10) -0.0003(8) 0.0189(8) 0.0103(8)
O5 0.1027(18) 0.0421(11) 0.0566(12) -0.0222(9) 0.0261(12) -0.0141(11)
O6 0.0467(9) 0.0536(10) 0.0310(8) 0.0087(7) 0.0103(7) 0.0071(8)
C4 0.0404(12) 0.0271(10) 0.0324(11) 0.0016(8) 0.0100(9) 0.0061(9)
C5 0.0526(14) 0.0386(12) 0.0347(11) -0.0027(10) 0.0138(10) -0.0049(10)
C6 0.0297(10) 0.0363(11) 0.0315(11) -0.0025(9) 0.0072(8) 0.0005(8)
N11 0.0232(8) 0.0297(8) 0.0307(9) 0.0034(7) 0.0024(7) -0.0009(7)
N12 0.0317(9) 0.0328(9) 0.0308(9) -0.0033(7) 0.0053(7) -0.0064(7)
C13 0.0384(12) 0.0431(13) 0.0504(14) -0.0091(11) 0.0053(11) -0.0157(10)
C14 0.0288(12) 0.0495(14) 0.0617(16) 0.0010(12) 0.0009(11) -0.0113(10)
C15 0.0237(10) 0.0412(12) 0.0505(13) 0.0053(10) 0.0034(9) 0.0010(9)
N21 0.0235(8) 0.0286(8) 0.0254(8) 0.0016(6) 0.0051(6) 0.0017(6)
N22 0.0318(9) 0.0265(8) 0.0297(9) -0.0004(7) 0.0083(7) -0.0022(7)
C23 0.0310(10) 0.0261(10) 0.0426(12) 0.0030(8) 0.0088(9) -0.0005(8)
C24 0.0263(10) 0.0353(11) 0.0411(12) 0.0135(9) 0.0090(9) 0.0004(8)
C25 0.0232(9) 0.0399(11) 0.0297(10) 0.0078(8) 0.0069(8) 0.0039(8)
C31 0.0283(10) 0.0258(9) 0.0238(9) -0.0008(7) -0.0008(7) -0.0013(8)
C32 0.0323(11) 0.0355(11) 0.0354(11) 0.0054(9) 0.0021(9) -0.0044(9)
C33 0.0493(14) 0.0455(14) 0.0462(14) 0.0127(11) 0.0062(11) -0.0146(11)
C34 0.0634(17) 0.0299(12) 0.0475(14) 0.0120(10) -0.0078(12) -0.0107(11)
C35 0.0503(14) 0.0277(11) 0.0443(13) 0.0017(9) -0.0081(11) 0.0061(10)
C36 0.0355(11) 0.0309(10) 0.0342(11) -0.0024(8) -0.0004(9) 0.0034(9)
C41 0.0241(9) 0.0317(10) 0.0232(9) -0.0025(7) 0.0046(7) 0.0020(8)
C42 0.0289(10) 0.0376(11) 0.0329(10) 0.0014(9) 0.0084(8) -0.0011(9)
C43 0.0365(12) 0.0496(13) 0.0388(12) -0.0013(10) 0.0134(10) -0.0129(10)
C44 0.0249(11) 0.0670(17) 0.0503(14) -0.0045(12) 0.0106(10) -0.0071(11)
C45 0.0229(11) 0.0577(16) 0.0727(18) 0.0035(13) 0.0088(11) 0.0081(11)
C46 0.0252(10) 0.0371(12) 0.0520(14) 0.0037(10) 0.0084(9) 0.0049(9)
C51 0.0255(10) 0.0286(10) 0.0306(10) -0.0028(8) 0.0080(8) -0.0031(8)
C52 0.0399(13) 0.0582(15) 0.0390(12) 0.0031(11) 0.0150(10) 0.0157(11)
C53 0.0593(18) 0.088(2) 0.0555(17) -0.0001(16) 0.0295(14) 0.0336(17)
C54 0.0569(16) 0.0701(18) 0.0421(14) -0.0096(13) 0.0270(12) 0.0033(14)
C55 0.0434(13) 0.0487(13) 0.0292(11) -0.0056(9) 0.0104(9) -0.0104(10)
C56 0.0269(10) 0.0400(11) 0.0310(10) -0.0038(9) 0.0061(8) -0.0040(9)
O61 0.0733(15) 0.0529(12) 0.0762(15) 0.0190(11) 0.0197(12) 0.0087(11)

loop_
_atom_type_symbol
_atom_type_description
_atom_type_scat_dispersion_real
_atom_type_scat_dispersion_imag
_atom_type_scat_source
C C 0.0033 0.0016 'International Tables Vol C Tables 4.2.6.8 and 6.1.1.4'
H H 0.0000 0.0000 'International Tables Vol C Tables 4.2.6.8 and 6.1.1.4'
B B 0.0013 0.0007 'International Tables Vol C Tables 4.2.6.8 and 6.1.1.4'
K K 0.2009 0.2494 'International Tables Vol C Tables 4.2.6.8 and 6.1.1.4'
Mn Mn 0.3368 0.7283 'International Tables Vol C Tables 4.2.6.8 and 6.1.1.4'
N N 0.0061 0.0033 'International Tables Vol C Tables 4.2.6.8 and 6.1.1.4'
O O 0.0106 0.0060 'International Tables Vol C Tables 4.2.6.8 and 6.1.1.4'

loop_
_geom_angle_atom_site_label_1
_geom_angle_atom_site_label_2
_geom_angle_atom_site_label_3
_geom_angle
_geom_angle_site_symmetry_1
_geom_angle_site_symmetry_3
_geom_angle_publ_flag
O2 K1 O61 90.44(6) . . ?
O2 K1 O6 152.37(5) . 4_565 ?
O61 K1 O6 75.04(6) . 4_565 ?
O2 K1 C42 64.85(5) . . ?
O61 K1 C42 80.04(7) . . ?
O6 K1 C42 89.21(5) 4_565 . ?
O2 K1 C41 49.39(5) . . ?
O61 K1 C41 100.26(7) . . ?
O6 K1 C41 109.40(5) 4_565 . ?
C42 K1 C41 25.52(5) . . ?
O2 K1 C36 104.01(5) . 4_565 ?
O61 K1 C36 139.13(7) . 4_565 ?
O6 K1 C36 102.24(5) 4_565 4_565 ?
C42 K1 C36 140.72(6) . 4_565 ?
C41 K1 C36 118.29(6) . 4_565 ?
O2 K1 C31 128.92(5) . 4_565 ?
O61 K1 C31 128.92(7) . 4_565 ?
O6 K1 C31 77.22(5) 4_565 4_565 ?
C42 K1 C31 141.27(6) . 4_565 ?
C41 K1 C31 129.31(5) . 4_565 ?
C36 K1 C31 25.05(5) 4_565 4_565 ?
O2 K1 C35 87.33(5) . 4_565 ?
O61 K1 C35 159.63(8) . 4_565 ?
O6 K1 C35 114.31(6) 4_565 4_565 ?
C42 K1 C35 116.90(6) . 4_565 ?
C41 K1 C35 93.62(6) . 4_565 ?
C36 K1 C35 24.69(6) 4_565 4_565 ?
C31 K1 C35 43.90(5) 4_565 4_565 ?
O2 K1 C32 134.47(5) . 4_565 ?
O61 K1 C32 135.00(7) . 4_565 ?
O6 K1 C32 64.78(6) 4_565 4_565 ?
C42 K1 C32 117.28(6) . 4_565 ?
C41 K1 C32 111.22(5) . 4_565 ?
C36 K1 C32 42.80(6) 4_565 4_565 ?
C31 K1 C32 24.62(6) 4_565 4_565 ?
C35 K1 C32 49.55(6) 4_565 4_565 ?
O2 K1 C34 92.44(6) . 4_565 ?
O61 K1 C34 175.79(8) . 4_565 ?
O6 K1 C34 101.08(7) 4_565 4_565 ?
C42 K1 C34 98.41(7) . 4_565 ?
C41 K1 C34 79.37(6) . 4_565 ?
C36 K1 C34 42.76(7) 4_565 4_565 ?
C31 K1 C34 50.64(6) 4_565 4_565 ?
C35 K1 C34 23.88(7) 4_565 4_565 ?
C32 K1 C34 42.39(6) 4_565 4_565 ?
O2 K1 C33 114.16(6) . 4_565 ?
O61 K1 C33 152.32(8) . 4_565 ?
O6 K1 C33 77.31(6) 4_565 4_565 ?
C42 K1 C33 98.47(6) . 4_565 ?
C41 K1 C33 87.71(6) . 4_565 ?
C36 K1 C33 49.61(7) 4_565 4_565 ?
C31 K1 C33 43.41(6) 4_565 4_565 ?
C35 K1 C33 42.06(7) 4_565 4_565 ?
C32 K1 C33 24.24(6) 4_565 4_565 ?
C34 K1 C33 23.77(7) 4_565 4_565 ?
O2 K1 C6 167.26(5) . 4_565 ?
O61 K1 C6 77.94(7) . 4_565 ?
O6 K1 C6 18.23(5) 4_565 4_565 ?
C42 K1 C6 107.41(6) . 4_565 ?
C41 K1 C6 127.10(5) . 4_565 ?
C36 K1 C6 88.34(5) 4_565 4_565 ?
C31 K1 C6 63.61(5) 4_565 4_565 ?
C35 K1 C6 105.38(6) 4_565 4_565 ?
C32 K1 C6 57.57(5) 4_565 4_565 ?
C34 K1 C6 98.89(6) 4_565 4_565 ?
C33 K1 C6 76.19(6) 4_565 4_565 ?
C5 Mn1 C6 88.44(10) . . ?
C5 Mn1 C4 89.00(11) . . ?
C6 Mn1 C4 88.91(10) . . ?
C5 Mn1 N12 93.67(10) . . ?
C6 Mn1 N12 89.48(9) . . ?
C4 Mn1 N12 176.85(8) . . ?
C5 Mn1 N22 93.05(9) . . ?
C6 Mn1 N22 177.70(9) . . ?
C4 Mn1 N22 92.85(8) . . ?
N12 Mn1 N22 88.69(7) . . ?
C5 Mn1 O1 170.62(9) . . ?
C6 Mn1 O1 98.43(8) . . ?
C4 Mn1 O1 97.45(8) . . ?
N12 Mn1 O1 80.10(6) . . ?
N22 Mn1 O1 79.89(6) . . ?
O3 B1 O1 115.35(16) . . ?
O3 B1 N11 104.84(16) . . ?
O1 B1 N11 104.81(15) . . ?
O3 B1 C31 109.28(16) . . ?
O1 B1 C31 111.53(16) . . ?
N11 B1 C31 110.70(15) . . ?
O2 B2 O1 114.17(15) . . ?
O2 B2 N21 106.40(16) . . ?
O1 B2 N21 103.91(15) . . ?
O2 B2 C41 108.32(16) . . ?
O1 B2 C41 111.32(16) . . ?
N21 B2 C41 112.66(16) . . ?
O1 B2 K1 132.39(12) . . ?
N21 B2 K1 121.89(12) . . ?
C41 B2 K1 64.32(10) . . ?
O3 B3 O2 122.00(19) . . ?
O3 B3 C51 119.54(18) . . ?
O2 B3 C51 118.46(18) . . ?
O3 B3 K1 139.98(14) . . ?
C51 B3 K1 88.20(11) . . ?
B1 O1 B2 121.07(15) . . ?
B1 O1 Mn1 115.42(11) . . ?
B2 O1 Mn1 111.32(11) . . ?
B3 O2 B2 121.16(15) . . ?
B3 O2 K1 117.59(12) . . ?
B2 O2 K1 113.68(11) . . ?
B3 O3 B1 122.80(16) . . ?
C6 O6 K1 109.96(15) . 4_666 ?
O4 C4 Mn1 173.6(2) . . ?
O5 C5 Mn1 178.9(3) . . ?
O6 C6 Mn1 175.8(2) . . ?
O6 C6 K1 51.81(12) . 4_666 ?
Mn1 C6 K1 129.92(10) . 4_666 ?
C15 N11 N12 109.43(18) . . ?
C15 N11 B1 131.93(19) . . ?
N12 N11 B1 118.62(16) . . ?
C13 N12 N11 107.05(19) . . ?
C13 N12 Mn1 137.32(17) . . ?
N11 N12 Mn1 115.38(13) . . ?
N12 C13 C14 109.9(2) . . ?
N12 C13 H13 125.1 . . ?
C14 C13 H13 125.1 . . ?
C15 C14 C13 105.0(2) . . ?
C15 C14 H14 127.5 . . ?
C13 C14 H14 127.5 . . ?
N11 C15 C14 108.6(2) . . ?
N11 C15 H15 125.7 . . ?
C14 C15 H15 125.7 . . ?
C25 N21 N22 109.37(17) . . ?
C25 N21 B2 133.81(17) . . ?
N22 N21 B2 116.80(15) . . ?
C23 N22 N21 107.11(17) . . ?
C23 N22 Mn1 137.66(15) . . ?
N21 N22 Mn1 114.90(12) . . ?
N22 C23 C24 110.0(2) . . ?
N22 C23 H23 125.0 . . ?
C24 C23 H23 125.0 . . ?
C25 C24 C23 104.83(18) . . ?
C25 C24 H24 127.6 . . ?
C23 C24 H24 127.6 . . ?
N21 C25 C24 108.67(19) . . ?
N21 C25 H25 125.7 . . ?
C24 C25 H25 125.7 . . ?
C32 C31 C36 116.73(19) . . ?
C32 C31 B1 122.87(18) . . ?
C36 C31 B1 120.36(19) . . ?
C32 C31 K1 80.00(12) . 4_666 ?
C36 C31 K1 77.03(12) . 4_666 ?
B1 C31 K1 114.18(11) . 4_666 ?
C31 C32 C33 122.0(2) . . ?
C31 C32 K1 75.38(12) . 4_666 ?
C33 C32 K1 80.54(14) . 4_666 ?
C31 C32 H32 119.0 . . ?
C33 C32 H32 119.0 . . ?
K1 C32 H32 115.5 4_666 . ?
C34 C33 C32 119.7(3) . . ?
C34 C33 K1 77.97(15) . 4_666 ?
C32 C33 K1 75.22(14) . 4_666 ?
C34 C33 H33 120.2 . . ?
C32 C33 H33 120.2 . . ?
K1 C33 H33 117.5 4_666 . ?
C35 C34 C33 119.8(2) . . ?
C35 C34 K1 75.32(14) . 4_666 ?
C33 C34 K1 78.26(15) . 4_666 ?
C35 C34 H34 120.1 . . ?
C33 C34 H34 120.1 . . ?
K1 C34 H34 117.1 4_666 . ?
C34 C35 C36 120.3(2) . . ?
C34 C35 K1 80.81(15) . 4_666 ?
C36 C35 K1 75.09(13) . 4_666 ?
C34 C35 H35 119.9 . . ?
C36 C35 H35 119.9 . . ?
K1 C35 H35 114.8 4_666 . ?
C35 C36 C31 121.6(2) . . ?
C35 C36 K1 80.22(14) . 4_666 ?
C31 C36 K1 77.92(12) . 4_666 ?
C35 C36 H36 119.2 . . ?
C31 C36 H36 119.2 . . ?
K1 C36 H36 112.9 4_666 . ?
C46 C41 C42 116.55(19) . . ?
C46 C41 B2 124.09(19) . . ?
C42 C41 B2 119.14(17) . . ?
C46 C41 K1 102.09(14) . . ?
C42 C41 K1 74.07(12) . . ?
B2 C41 K1 88.57(11) . . ?
C41 C42 C43 122.1(2) . . ?
C41 C42 K1 80.41(12) . . ?
C43 C42 K1 99.24(14) . . ?
C41 C42 H42 119.0 . . ?
C43 C42 H42 119.0 . . ?
K1 C42 H42 90.4 . . ?
C44 C43 C42 119.6(2) . . ?
C44 C43 H43 120.2 . . ?
C42 C43 H43 120.2 . . ?
C45 C44 C43 119.6(2) . . ?
C45 C44 H44 120.2 . . ?
C43 C44 H44 120.2 . . ?
C44 C45 C46 120.6(2) . . ?
C44 C45 H45 119.7 . . ?
C46 C45 H45 119.7 . . ?
C45 C46 C41 121.6(2) . . ?
C45 C46 H46 119.2 . . ?
C41 C46 H46 119.2 . . ?
C56 C51 C52 117.5(2) . . ?
C56 C51 B3 121.44(18) . . ?
C52 C51 B3 120.89(19) . . ?
C53 C52 C51 121.0(2) . . ?
C53 C52 H52 119.5 . . ?
C51 C52 H52 119.5 . . ?
C54 C53 C52 120.2(3) . . ?
C54 C53 H53 119.9 . . ?
C52 C53 H53 119.9 . . ?
C55 C54 C53 119.9(2) . . ?
C55 C54 H54 120.1 . . ?
C53 C54 H54 120.1 . . ?
C54 C55 C56 119.7(2) . . ?
C54 C55 H55 120.1 . . ?
C56 C55 H55 120.1 . . ?
C55 C56 C51 121.6(2) . . ?
C55 C56 H56 119.2 . . ?
C51 C56 H56 119.2 . . ?
C62 O61 C65' 97.3(5) . . ?
C62 O61 C65 111.7(5) . . ?
C65' O61 C62' 106.9(4) . . ?
C65 O61 C62' 103.4(5) . . ?
C62 O61 K1 124.3(4) . . ?
C65' O61 K1 125.0(3) . . ?
C65 O61 K1 123.9(4) . . ?
C62' O61 K1 127.2(3) . . ?
O61 C62 C63 105.5(7) . . ?
O61 C62 H62A 110.6 . . ?
C63 C62 H62A 110.6 . . ?
O61 C62 H62B 110.6 . . ?
C63 C62 H62B 110.6 . . ?
H62A C62 H62B 108.8 . . ?
C62 C63 C64 96.3(8) . . ?
C62 C63 H63A 112.5 . . ?
C64 C63 H63A 112.5 . . ?
C62 C63 H63B 112.5 . . ?
C64 C63 H63B 112.5 . . ?
H63A C63 H63B 110.0 . . ?
C65 C64 C63 99.0(9) . . ?
C65 C64 H64A 112.0 . . ?
C63 C64 H64A 112.0 . . ?
C65 C64 H64B 112.0 . . ?
C63 C64 H64B 112.0 . . ?
H64A C64 H64B 109.6 . . ?
O61 C65 C64 103.7(7) . . ?
O61 C65 H65A 111.0 . . ?
C64 C65 H65A 111.0 . . ?
O61 C65 H65B 111.0 . . ?
C64 C65 H65B 111.0 . . ?
H65A C65 H65B 109.0 . . ?
C63' C62' O61 109.2(5) . . ?
C63' C62' H62C 109.8 . . ?
O61 C62' H62C 109.8 . . ?
C63' C62' H62D 109.8 . . ?
O61 C62' H62D 109.8 . . ?
H62C C62' H62D 108.3 . . ?
C62' C63' C64' 106.2(6) . . ?
C62' C63' H63C 110.5 . . ?
C64' C63' H63C 110.5 . . ?
C62' C63' H63D 110.5 . . ?
C64' C63' H63D 110.5 . . ?
H63C C63' H63D 108.7 . . ?
C65' C64' C63' 103.2(6) . . ?
C65' C64' H64C 111.1 . . ?
C63' C64' H64C 111.1 . . ?
C65' C64' H64D 111.1 . . ?
C63' C64' H64D 111.1 . . ?
H64C C64' H64D 109.1 . . ?
C64' C65' O61 112.7(6) . . ?
C64' C65' H65C 109.1 . . ?
O61 C65' H65C 109.1 . . ?
C64' C65' H65D 109.1 . . ?
O61 C65' H65D 109.1 . . ?
H65C C65' H65D 107.8 . . ?

loop_
_geom_bond_atom_site_label_1
_geom_bond_atom_site_label_2
_geom_bond_distance
_geom_bond_site_symmetry_2
_geom_bond_publ_flag
K1 O2 2.6925(14) . ?
K1 O61 2.697(2) . ?
K1 O6 2.8984(18) 4_565 ?
K1 C42 3.119(2) . ?
K1 C41 3.198(2) . ?
K1 C36 3.226(2) 4_565 ?
K1 C31 3.2369(19) 4_565 ?
K1 C35 3.290(2) 4_565 ?
K1 C32 3.294(2) 4_565 ?
K1 C34 3.357(3) 4_565 ?
K1 C33 3.361(3) 4_565 ?
K1 C6 3.466(2) 4_565 ?
Mn1 C5 1.793(2) . ?
Mn1 C6 1.794(2) . ?
Mn1 C4 1.829(2) . ?
Mn1 N12 2.0293(19) . ?
Mn1 N22 2.0346(17) . ?
Mn1 O1 2.0789(14) . ?
B1 O3 1.459(3) . ?
B1 O1 1.473(2) . ?
B1 N11 1.595(3) . ?
B1 C31 1.626(3) . ?
B2 O2 1.469(3) . ?
B2 O1 1.484(2) . ?
B2 N21 1.575(3) . ?
B2 C41 1.617(3) . ?
B3 O3 1.348(3) . ?
B3 O2 1.365(3) . ?
B3 C51 1.575(3) . ?
O4 C4 1.142(3) . ?
O5 C5 1.149(3) . ?
O6 C6 1.153(3) . ?
O6 K1 2.8984(18) 4_666 ?
C6 K1 3.466(2) 4_666 ?
N11 C15 1.344(3) . ?
N11 N12 1.351(3) . ?
N12 C13 1.343(3) . ?
C13 C14 1.386(4) . ?
C13 H13 0.9500 . ?
C14 C15 1.377(4) . ?
C14 H14 0.9500 . ?
C15 H15 0.9500 . ?
N21 C25 1.345(3) . ?
N21 N22 1.355(2) . ?
N22 C23 1.338(3) . ?
C23 C24 1.391(3) . ?
C23 H23 0.9500 . ?
C24 C25 1.379(3) . ?
C24 H24 0.9500 . ?
C25 H25 0.9500 . ?
C31 C32 1.394(3) . ?
C31 C36 1.402(3) . ?
C31 K1 3.2368(19) 4_666 ?
C32 C33 1.399(3) . ?
C32 K1 3.294(2) 4_666 ?
C32 H32 0.9500 . ?
C33 C34 1.384(4) . ?
C33 K1 3.361(3) 4_666 ?
C33 H33 0.9500 . ?
C34 C35 1.377(4) . ?
C34 K1 3.357(3) 4_666 ?
C34 H34 0.9500 . ?
C35 C36 1.394(3) . ?
C35 K1 3.290(2) 4_666 ?
C35 H35 0.9500 . ?
C36 K1 3.226(2) 4_666 ?
C36 H36 0.9500 . ?
C41 C46 1.395(3) . ?
C41 C42 1.398(3) . ?
C42 C43 1.399(3) . ?
C42 H42 0.9500 . ?
C43 C44 1.380(4) . ?
C43 H43 0.9500 . ?
C44 C45 1.375(4) . ?
C44 H44 0.9500 . ?
C45 C46 1.391(3) . ?
C45 H45 0.9500 . ?
C46 H46 0.9500 . ?
C51 C56 1.393(3) . ?
C51 C52 1.393(3) . ?
C52 C53 1.387(4) . ?
C52 H52 0.9500 . ?
C53 C54 1.384(4) . ?
C53 H53 0.9500 . ?
C54 C55 1.372(4) . ?
C54 H54 0.9500 . ?
C55 C56 1.392(3) . ?
C55 H55 0.9500 . ?
C56 H56 0.9500 . ?
O61 C62 1.368(8) . ?
O61 C65' 1.432(7) . ?
O61 C65 1.446(8) . ?
O61 C62' 1.461(6) . ?
C62 C63 1.484(12) . ?
C62 H62A 0.9900 . ?
C62 H62B 0.9900 . ?
C63 C64 1.628(15) . ?
C63 H63A 0.9900 . ?
C63 H63B 0.9900 . ?
C64 C65 1.476(12) . ?
C64 H64A 0.9900 . ?
C64 H64B 0.9900 . ?
C65 H65A 0.9900 . ?
C65 H65B 0.9900 . ?
C62' C63' 1.424(8) . ?
C62' H62C 0.9900 . ?
C62' H62D 0.9900 . ?
C63' C64' 1.583(10) . ?
C63' H63C 0.9900 . ?
C63' H63D 0.9900 . ?
C64' C65' 1.417(9) . ?
C64' H64C 0.9900 . ?
C64' H64D 0.9900 . ?
C65' H65C 0.9900 . ?
C65' H65D 0.9900 . ?

loop_
_geom_torsion_atom_site_label_1
_geom_torsion_atom_site_label_2
_geom_torsion_atom_site_label_3
_geom_torsion_atom_site_label_4
_geom_torsion
_geom_torsion_site_symmetry_1
_geom_torsion_site_symmetry_2
_geom_torsion_site_symmetry_3
_geom_torsion_site_symmetry_4
_geom_torsion_publ_flag
O61 K1 B2 O2 76.66(13) . . . . ?
O6 K1 B2 O2 151.44(11) 4_565 . . . ?
C42 K1 B2 O2 146.43(15) . . . . ?
C41 K1 B2 O2 177.72(19) . . . . ?
C36 K1 B2 O2 -72.80(13) 4_565 . . . ?
C31 K1 B2 O2 -88.45(13) 4_565 . . . ?
C35 K1 B2 O2 -83.70(13) 4_565 . . . ?
C32 K1 B2 O2 -119.51(12) 4_565 . . . ?
C34 K1 B2 O2 -107.27(13) 4_565 . . . ?
C33 K1 B2 O2 -124.06(12) 4_565 . . . ?
C6 K1 B2 O2 151.68(13) 4_565 . . . ?
O2 K1 B2 O1 -81.57(19) . . . . ?
O61 K1 B2 O1 -4.90(17) . . . . ?
O6 K1 B2 O1 69.87(18) 4_565 . . . ?
C42 K1 B2 O1 64.87(16) . . . . ?
C41 K1 B2 O1 96.2(2) . . . . ?
C36 K1 B2 O1 -154.36(16) 4_565 . . . ?
C31 K1 B2 O1 -170.02(14) 4_565 . . . ?
C35 K1 B2 O1 -165.27(17) 4_565 . . . ?
C32 K1 B2 O1 158.93(15) 4_565 . . . ?
C34 K1 B2 O1 171.17(17) 4_565 . . . ?
C33 K1 B2 O1 154.37(17) 4_565 . . . ?
C6 K1 B2 O1 70.1(2) 4_565 . . . ?
O2 K1 B2 N21 80.50(17) . . . . ?
O61 K1 B2 N21 157.16(14) . . . . ?
O6 K1 B2 N21 -128.07(13) 4_565 . . . ?
C42 K1 B2 N21 -133.07(16) . . . . ?
C41 K1 B2 N21 -101.78(17) . . . . ?
C36 K1 B2 N21 7.70(15) 4_565 . . . ?
C31 K1 B2 N21 -7.96(17) 4_565 . . . ?
C35 K1 B2 N21 -3.21(14) 4_565 . . . ?
C32 K1 B2 N21 -39.01(16) 4_565 . . . ?
C34 K1 B2 N21 -26.77(14) 4_565 . . . ?
C33 K1 B2 N21 -43.57(15) 4_565 . . . ?
C6 K1 B2 N21 -127.82(14) 4_565 . . . ?
O2 K1 B2 C41 -177.72(19) . . . . ?
O61 K1 B2 C41 -101.06(12) . . . . ?
O6 K1 B2 C41 -26.29(14) 4_565 . . . ?
C42 K1 B2 C41 -31.29(11) . . . . ?
C36 K1 B2 C41 109.48(11) 4_565 . . . ?
C31 K1 B2 C41 93.83(12) 4_565 . . . ?
C35 K1 B2 C41 98.57(12) 4_565 . . . ?
C32 K1 B2 C41 62.77(13) 4_565 . . . ?
C34 K1 B2 C41 75.01(12) 4_565 . . . ?
C33 K1 B2 C41 58.21(12) 4_565 . . . ?
C6 K1 B2 C41 -26.04(17) 4_565 . . . ?
O2 K1 B3 O3 85.3(2) . . . . ?
O61 K1 B3 O3 -47.5(2) . . . . ?
O6 K1 B3 O3 -29.3(3) 4_565 . . . ?
C42 K1 B3 O3 35.2(2) . . . . ?
C41 K1 B3 O3 60.0(2) . . . . ?
C36 K1 B3 O3 174.7(2) 4_565 . . . ?
C31 K1 B3 O3 -177.19(19) 4_565 . . . ?
C35 K1 B3 O3 151.6(2) 4_565 . . . ?
C32 K1 B3 O3 154.57(19) 4_565 . . . ?
C34 K1 B3 O3 130.1(2) 4_565 . . . ?
C33 K1 B3 O3 125.3(2) 4_565 . . . ?
C6 K1 B3 O3 -67.7(3) 4_565 . . . ?
O61 K1 B3 O2 -132.80(15) . . . . ?
O6 K1 B3 O2 -114.59(15) 4_565 . . . ?
C42 K1 B3 O2 -50.12(14) . . . . ?
C41 K1 B3 O2 -25.35(13) . . . . ?
C36 K1 B3 O2 89.40(14) 4_565 . . . ?
C31 K1 B3 O2 97.51(14) 4_565 . . . ?
C35 K1 B3 O2 66.25(14) 4_565 . . . ?
C32 K1 B3 O2 69.26(17) 4_565 . . . ?
C34 K1 B3 O2 44.85(15) 4_565 . . . ?
C33 K1 B3 O2 40.01(17) 4_565 . . . ?
C6 K1 B3 O2 -153.00(13) 4_565 . . . ?
O2 K1 B3 C51 -137.9(2) . . . . ?
O61 K1 B3 C51 89.35(12) . . . . ?
O6 K1 B3 C51 107.56(14) 4_565 . . . ?
C42 K1 B3 C51 172.03(12) . . . . ?
C41 K1 B3 C51 -163.20(13) . . . . ?
C36 K1 B3 C51 -48.46(12) 4_565 . . . ?
C31 K1 B3 C51 -40.34(14) 4_565 . . . ?
C35 K1 B3 C51 -71.60(12) 4_565 . . . ?
C32 K1 B3 C51 -68.59(15) 4_565 . . . ?
C34 K1 B3 C51 -93.01(12) 4_565 . . . ?
C33 K1 B3 C51 -97.85(13) 4_565 . . . ?
C6 K1 B3 C51 69.15(17) 4_565 . . . ?
O3 B1 O1 B2 0.5(3) . . . . ?
N11 B1 O1 B2 115.28(17) . . . . ?
C31 B1 O1 B2 -124.88(17) . . . . ?
O3 B1 O1 Mn1 -138.59(14) . . . . ?
N11 B1 O1 Mn1 -23.85(17) . . . . ?
C31 B1 O1 Mn1 95.98(15) . . . . ?
O2 B2 O1 B1 13.2(2) . . . . ?
N21 B2 O1 B1 -102.31(18) . . . . ?
C41 B2 O1 B1 136.18(17) . . . . ?
K1 B2 O1 B1 62.1(2) . . . . ?
O2 B2 O1 Mn1 153.79(13) . . . . ?
N21 B2 O1 Mn1 38.32(16) . . . . ?
C41 B2 O1 Mn1 -83.19(16) . . . . ?
K1 B2 O1 Mn1 -157.31(10) . . . . ?
C5 Mn1 O1 B1 71.4(6) . . . . ?
C6 Mn1 O1 B1 -65.45(14) . . . . ?
C4 Mn1 O1 B1 -155.46(14) . . . . ?
N12 Mn1 O1 B1 22.53(13) . . . . ?
N22 Mn1 O1 B1 112.96(13) . . . . ?
C5 Mn1 O1 B2 -71.7(6) . . . . ?
C6 Mn1 O1 B2 151.53(13) . . . . ?
C4 Mn1 O1 B2 61.52(14) . . . . ?
N12 Mn1 O1 B2 -120.49(13) . . . . ?
N22 Mn1 O1 B2 -30.06(12) . . . . ?
O3 B3 O2 B2 16.8(3) . . . . ?
C51 B3 O2 B2 -162.55(17) . . . . ?
K1 B3 O2 B2 147.7(2) . . . . ?
O3 B3 O2 K1 -130.91(17) . . . . ?
C51 B3 O2 K1 49.7(2) . . . . ?
O1 B2 O2 B3 -22.1(3) . . . . ?
N21 B2 O2 B3 91.9(2) . . . . ?
C41 B2 O2 B3 -146.73(17) . . . . ?
K1 B2 O2 B3 -148.9(2) . . . . ?
O1 B2 O2 K1 126.80(13) . . . . ?
N21 B2 O2 K1 -119.20(12) . . . . ?
C41 B2 O2 K1 2.16(18) . . . . ?
O61 K1 O2 B3 45.53(14) . . . . ?
O6 K1 O2 B3 102.71(17) 4_565 . . . ?
C42 K1 O2 B3 124.31(15) . . . . ?
C41 K1 O2 B3 148.71(16) . . . . ?
C36 K1 O2 B3 -95.85(14) 4_565 . . . ?
C31 K1 O2 B3 -98.93(14) 4_565 . . . ?
C35 K1 O2 B3 -114.21(14) 4_565 . . . ?
C32 K1 O2 B3 -131.29(14) 4_565 . . . ?
C34 K1 O2 B3 -137.54(14) 4_565 . . . ?
C33 K1 O2 B3 -147.54(14) 4_565 . . . ?
C6 K1 O2 B3 69.6(3) 4_565 . . . ?
O61 K1 O2 B2 -104.54(13) . . . . ?
O6 K1 O2 B2 -47.36(18) 4_565 . . . ?
C42 K1 O2 B2 -25.77(12) . . . . ?
C41 K1 O2 B2 -1.37(11) . . . . ?
C36 K1 O2 B2 114.07(12) 4_565 . . . ?
C31 K1 O2 B2 110.99(12) 4_565 . . . ?
C35 K1 O2 B2 95.71(13) 4_565 . . . ?
C32 K1 O2 B2 78.63(14) 4_565 . . . ?
C34 K1 O2 B2 72.38(13) 4_565 . . . ?
C33 K1 O2 B2 62.38(13) 4_565 . . . ?
C6 K1 O2 B2 -80.5(3) 4_565 . . . ?
O2 B3 O3 B1 -0.9(3) . . . . ?
C51 B3 O3 B1 178.42(17) . . . . ?
K1 B3 O3 B1 -53.4(3) . . . . ?
O1 B1 O3 B3 -7.5(3) . . . . ?
N11 B1 O3 B3 -122.24(19) . . . . ?
C31 B1 O3 B3 119.07(19) . . . . ?
C5 Mn1 C4 O4 -44.0(18) . . . . ?
C6 Mn1 C4 O4 44.5(18) . . . . ?
N12 Mn1 C4 O4 104(2) . . . . ?
N22 Mn1 C4 O4 -137.0(18) . . . . ?
O1 Mn1 C4 O4 142.8(17) . . . . ?
C6 Mn1 C5 O5 50(14) . . . . ?
C4 Mn1 C5 O5 139(14) . . . . ?
N12 Mn1 C5 O5 -39(14) . . . . ?
N22 Mn1 C5 O5 -128(14) . . . . ?
O1 Mn1 C5 O5 -87(14) . . . . ?
K1 O6 C6 Mn1 -116(3) 4_666 . . . ?
C5 Mn1 C6 O6 -6(3) . . . . ?
C4 Mn1 C6 O6 -95(3) . . . . ?
N12 Mn1 C6 O6 88(3) . . . . ?
N22 Mn1 C6 O6 125(3) . . . . ?
O1 Mn1 C6 O6 168(3) . . . . ?
C5 Mn1 C6 K1 -118.63(14) . . . 4_666 ?
C4 Mn1 C6 K1 152.34(13) . . . 4_666 ?
N12 Mn1 C6 K1 -24.95(12) . . . 4_666 ?
N22 Mn1 C6 K1 12(2) . . . 4_666 ?
O1 Mn1 C6 K1 54.97(12) . . . 4_666 ?
O3 B1 N11 C15 -44.3(3) . . . . ?
O1 B1 N11 C15 -166.2(2) . . . . ?
C31 B1 N11 C15 73.4(3) . . . . ?
O3 B1 N11 N12 134.16(17) . . . . ?
O1 B1 N11 N12 12.3(2) . . . . ?
C31 B1 N11 N12 -108.1(2) . . . . ?
C15 N11 N12 C13 -0.7(2) . . . . ?
B1 N11 N12 C13 -179.52(18) . . . . ?
C15 N11 N12 Mn1 -176.12(15) . . . . ?
B1 N11 N12 Mn1 5.1(2) . . . . ?
C5 Mn1 N12 C13 -1.0(3) . . . . ?
C6 Mn1 N12 C13 -89.4(3) . . . . ?
C4 Mn1 N12 C13 -148.7(15) . . . . ?
N22 Mn1 N12 C13 92.0(2) . . . . ?
O1 Mn1 N12 C13 172.0(3) . . . . ?
C5 Mn1 N12 N11 172.51(15) . . . . ?
C6 Mn1 N12 N11 84.11(15) . . . . ?
C4 Mn1 N12 N11 24.8(16) . . . . ?
N22 Mn1 N12 N11 -94.51(15) . . . . ?
O1 Mn1 N12 N11 -14.55(14) . . . . ?
N11 N12 C13 C14 0.3(3) . . . . ?
Mn1 N12 C13 C14 174.16(19) . . . . ?
N12 C13 C14 C15 0.2(3) . . . . ?
N12 N11 C15 C14 0.9(3) . . . . ?
B1 N11 C15 C14 179.4(2) . . . . ?
C13 C14 C15 N11 -0.7(3) . . . . ?
O2 B2 N21 C25 30.6(3) . . . . ?
O1 B2 N21 C25 151.4(2) . . . . ?
C41 B2 N21 C25 -88.0(3) . . . . ?
K1 B2 N21 C25 -15.0(3) . . . . ?
O2 B2 N21 N22 -150.46(16) . . . . ?
O1 B2 N21 N22 -29.6(2) . . . . ?
C41 B2 N21 N22 91.0(2) . . . . ?
K1 B2 N21 N22 163.93(12) . . . . ?
C25 N21 N22 C23 0.4(2) . . . . ?
B2 N21 N22 C23 -178.84(16) . . . . ?
C25 N21 N22 Mn1 -174.22(13) . . . . ?
B2 N21 N22 Mn1 6.6(2) . . . . ?
C5 Mn1 N22 C23 14.0(2) . . . . ?
C6 Mn1 N22 C23 -117(2) . . . . ?
C4 Mn1 N22 C23 103.2(2) . . . . ?
N12 Mn1 N22 C23 -79.6(2) . . . . ?
O1 Mn1 N22 C23 -159.7(2) . . . . ?
C5 Mn1 N22 N21 -173.66(15) . . . . ?
C6 Mn1 N22 N21 56(2) . . . . ?
C4 Mn1 N22 N21 -84.51(15) . . . . ?
N12 Mn1 N22 N21 92.73(14) . . . . ?
O1 Mn1 N22 N21 12.56(13) . . . . ?
N21 N22 C23 C24 -0.5(2) . . . . ?
Mn1 N22 C23 C24 172.18(16) . . . . ?
N22 C23 C24 C25 0.5(2) . . . . ?
N22 N21 C25 C24 -0.1(2) . . . . ?
B2 N21 C25 C24 178.94(19) . . . . ?
C23 C24 C25 N21 -0.2(2) . . . . ?
O3 B1 C31 C32 -131.6(2) . . . . ?
O1 B1 C31 C32 -2.8(3) . . . . ?
N11 B1 C31 C32 113.4(2) . . . . ?
O3 B1 C31 C36 46.0(2) . . . . ?
O1 B1 C31 C36 174.77(17) . . . . ?
N11 B1 C31 C36 -68.9(2) . . . . ?
O3 B1 C31 K1 134.78(13) . . . 4_666 ?
O1 B1 C31 K1 -96.49(15) . . . 4_666 ?
N11 B1 C31 K1 19.80(19) . . . 4_666 ?
C36 C31 C32 C33 1.2(3) . . . . ?
B1 C31 C32 C33 178.9(2) . . . . ?
K1 C31 C32 C33 -68.7(2) 4_666 . . . ?
C36 C31 C32 K1 69.88(16) . . . 4_666 ?
B1 C31 C32 K1 -112.42(17) . . . 4_666 ?
C31 C32 C33 C34 -0.5(4) . . . . ?
K1 C32 C33 C34 -66.5(2) 4_666 . . . ?
C31 C32 C33 K1 66.1(2) . . . 4_666 ?
C32 C33 C34 C35 -0.3(4) . . . . ?
K1 C33 C34 C35 -65.4(2) 4_666 . . . ?
C32 C33 C34 K1 65.1(2) . . . 4_666 ?
C33 C34 C35 C36 0.3(4) . . . . ?
K1 C34 C35 C36 -66.7(2) 4_666 . . . ?
C33 C34 C35 K1 66.9(2) . . . 4_666 ?
C34 C35 C36 C31 0.5(3) . . . . ?
K1 C35 C36 C31 -69.19(19) 4_666 . . . ?
C34 C35 C36 K1 69.7(2) . . . 4_666 ?
C32 C31 C36 C35 -1.2(3) . . . . ?
B1 C31 C36 C35 -178.97(19) . . . . ?
K1 C31 C36 C35 70.4(2) 4_666 . . . ?
C32 C31 C36 K1 -71.61(17) . . . 4_666 ?
B1 C31 C36 K1 110.63(16) . . . 4_666 ?
O2 B2 C41 C46 -105.3(2) . . . . ?
O1 B2 C41 C46 128.4(2) . . . . ?
N21 B2 C41 C46 12.1(3) . . . . ?
K1 B2 C41 C46 -103.7(2) . . . . ?
O2 B2 C41 C42 69.2(2) . . . . ?
O1 B2 C41 C42 -57.1(2) . . . . ?
N21 B2 C41 C42 -173.41(17) . . . . ?
K1 B2 C41 C42 70.84(16) . . . . ?
O2 B2 C41 K1 -1.67(14) . . . . ?
O1 B2 C41 K1 -127.98(14) . . . . ?
N21 B2 C41 K1 115.76(14) . . . . ?
O2 K1 C41 C46 125.76(16) . . . . ?
O61 K1 C41 C46 -152.57(14) . . . . ?
O6 K1 C41 C46 -74.96(15) 4_565 . . . ?
C42 K1 C41 C46 -114.5(2) . . . . ?
C36 K1 C41 C46 41.46(16) 4_565 . . . ?
C31 K1 C41 C46 14.20(17) 4_565 . . . ?
C35 K1 C41 C46 42.40(15) 4_565 . . . ?
C32 K1 C41 C46 -5.32(16) 4_565 . . . ?
C34 K1 C41 C46 23.16(14) 4_565 . . . ?
C33 K1 C41 C46 0.74(15) 4_565 . . . ?
C6 K1 C41 C46 -70.00(15) 4_565 . . . ?
O2 K1 C41 C42 -119.77(14) . . . . ?
O61 K1 C41 C42 -38.10(13) . . . . ?
O6 K1 C41 C42 39.51(13) 4_565 . . . ?
C36 K1 C41 C42 155.93(12) 4_565 . . . ?
C31 K1 C41 C42 128.67(12) 4_565 . . . ?
C35 K1 C41 C42 156.87(13) 4_565 . . . ?
C32 K1 C41 C42 109.15(13) 4_565 . . . ?
C34 K1 C41 C42 137.63(13) 4_565 . . . ?
C33 K1 C41 C42 115.21(13) 4_565 . . . ?
C6 K1 C41 C42 44.47(14) 4_565 . . . ?
O2 K1 C41 B2 1.14(9) . . . . ?
O61 K1 C41 B2 82.81(12) . . . . ?
O6 K1 C41 B2 160.43(10) 4_565 . . . ?
C42 K1 C41 B2 120.91(17) . . . . ?
C36 K1 C41 B2 -83.16(12) 4_565 . . . ?
C31 K1 C41 B2 -110.41(11) 4_565 . . . ?
C35 K1 C41 B2 -82.22(11) 4_565 . . . ?
C32 K1 C41 B2 -129.94(11) 4_565 . . . ?
C34 K1 C41 B2 -101.46(12) 4_565 . . . ?
C33 K1 C41 B2 -123.88(12) 4_565 . . . ?
C6 K1 C41 B2 165.38(10) 4_565 . . . ?
C46 C41 C42 C43 0.8(3) . . . . ?
B2 C41 C42 C43 -174.1(2) . . . . ?
K1 C41 C42 C43 -94.9(2) . . . . ?
C46 C41 C42 K1 95.79(18) . . . . ?
B2 C41 C42 K1 -79.12(16) . . . . ?
O2 K1 C42 C41 46.71(11) . . . . ?
O61 K1 C42 C41 141.94(13) . . . . ?
O6 K1 C42 C41 -143.12(12) 4_565 . . . ?
C36 K1 C42 C41 -34.57(16) 4_565 . . . ?
C31 K1 C42 C41 -74.87(15) 4_565 . . . ?
C35 K1 C42 C41 -26.08(14) 4_565 . . . ?
C32 K1 C42 C41 -82.24(13) 4_565 . . . ?
C34 K1 C42 C41 -42.03(13) 4_565 . . . ?
C33 K1 C42 C41 -66.07(13) 4_565 . . . ?
C6 K1 C42 C41 -144.16(12) 4_565 . . . ?
O2 K1 C42 C43 167.90(17) . . . . ?
O61 K1 C42 C43 -96.87(16) . . . . ?
O6 K1 C42 C43 -21.93(16) 4_565 . . . ?
C41 K1 C42 C43 121.2(2) . . . . ?
C36 K1 C42 C43 86.62(17) 4_565 . . . ?
C31 K1 C42 C43 46.32(19) 4_565 . . . ?
C35 K1 C42 C43 95.11(16) 4_565 . . . ?
C32 K1 C42 C43 38.95(17) 4_565 . . . ?
C34 K1 C42 C43 79.15(16) 4_565 . . . ?
C33 K1 C42 C43 55.12(16) 4_565 . . . ?
C6 K1 C42 C43 -22.97(16) 4_565 . . . ?
C41 C42 C43 C44 -0.8(3) . . . . ?
K1 C42 C43 C44 -85.2(2) . . . . ?
C42 C43 C44 C45 0.1(4) . . . . ?
C43 C44 C45 C46 0.4(4) . . . . ?
C44 C45 C46 C41 -0.4(4) . . . . ?
C42 C41 C46 C45 -0.2(3) . . . . ?
B2 C41 C46 C45 174.4(2) . . . . ?
K1 C41 C46 C45 77.8(3) . . . . ?
O3 B3 C51 C56 -162.72(19) . . . . ?
O2 B3 C51 C56 16.7(3) . . . . ?
K1 B3 C51 C56 47.65(19) . . . . ?
O3 B3 C51 C52 12.5(3) . . . . ?
O2 B3 C51 C52 -168.1(2) . . . . ?
K1 B3 C51 C52 -137.1(2) . . . . ?
C56 C51 C52 C53 0.3(4) . . . . ?
B3 C51 C52 C53 -175.2(3) . . . . ?
C51 C52 C53 C54 -0.4(5) . . . . ?
C52 C53 C54 C55 0.8(5) . . . . ?
C53 C54 C55 C56 -1.1(4) . . . . ?
C54 C55 C56 C51 1.0(4) . . . . ?
C52 C51 C56 C55 -0.6(3) . . . . ?
B3 C51 C56 C55 174.8(2) . . . . ?
O2 K1 O61 C62 116.1(6) . . . . ?
O6 K1 O61 C62 -40.1(6) 4_565 . . . ?
C42 K1 O61 C62 51.7(6) . . . . ?
C41 K1 O61 C62 67.4(6) . . . . ?
C36 K1 O61 C62 -131.7(6) 4_565 . . . ?
C31 K1 O61 C62 -99.5(6) 4_565 . . . ?
C35 K1 O61 C62 -160.4(6) 4_565 . . . ?
C32 K1 O61 C62 -67.1(6) 4_565 . . . ?
C34 K1 O61 C62 -17.1(12) 4_565 . . . ?
C33 K1 O61 C62 -37.6(6) 4_565 . . . ?
C6 K1 O61 C62 -58.7(6) 4_565 . . . ?
O2 K1 O61 C65' -15.5(5) . . . . ?
O6 K1 O61 C65' -171.8(5) 4_565 . . . ?
C42 K1 O61 C65' -79.9(5) . . . . ?
C41 K1 O61 C65' -64.2(5) . . . . ?
C36 K1 O61 C65' 96.7(5) 4_565 . . . ?
C31 K1 O61 C65' 128.9(5) 4_565 . . . ?
C35 K1 O61 C65' 68.0(5) 4_565 . . . ?
C32 K1 O61 C65' 161.3(5) 4_565 . . . ?
C34 K1 O61 C65' -148.7(10) 4_565 . . . ?
C33 K1 O61 C65' -169.2(5) 4_565 . . . ?
C6 K1 O61 C65' 169.7(5) 4_565 . . . ?
O2 K1 O61 C65 -58.7(6) . . . . ?
O6 K1 O61 C65 145.1(6) 4_565 . . . ?
C42 K1 O61 C65 -123.0(6) . . . . ?
C41 K1 O61 C65 -107.4(6) . . . . ?
C36 K1 O61 C65 53.6(6) 4_565 . . . ?
C31 K1 O61 C65 85.8(6) 4_565 . . . ?
C35 K1 O61 C65 24.8(6) 4_565 . . . ?
C32 K1 O61 C65 118.1(6) 4_565 . . . ?
C34 K1 O61 C65 168.1(10) 4_565 . . . ?
C33 K1 O61 C65 147.7(5) 4_565 . . . ?
C6 K1 O61 C65 126.6(6) 4_565 . . . ?
O2 K1 O61 C62' 152.2(4) . . . . ?
O6 K1 O61 C62' -4.0(4) 4_565 . . . ?
C42 K1 O61 C62' 87.9(4) . . . . ?
C41 K1 O61 C62' 103.6(4) . . . . ?
C36 K1 O61 C62' -95.5(4) 4_565 . . . ?
C31 K1 O61 C62' -63.3(4) 4_565 . . . ?
C35 K1 O61 C62' -124.2(4) 4_565 . . . ?
C32 K1 O61 C62' -31.0(4) 4_565 . . . ?
C34 K1 O61 C62' 19.0(12) 4_565 . . . ?
C33 K1 O61 C62' -1.4(5) 4_565 . . . ?
C6 K1 O61 C62' -22.5(4) 4_565 . . . ?
C65' O61 C62 C63 -11.1(9) . . . . ?
C65 O61 C62 C63 22.3(10) . . . . ?
C62' O61 C62 C63 100.8(12) . . . . ?
K1 O61 C62 C63 -153.0(7) . . . . ?
O61 C62 C63 C64 -41.6(12) . . . . ?
C62 C63 C64 C65 46.3(13) . . . . ?
C62 O61 C65 C64 10.5(11) . . . . ?
C65' O61 C65 C64 81.4(11) . . . . ?
C62' O61 C65 C64 -19.1(10) . . . . ?
K1 O61 C65 C64 -174.2(8) . . . . ?
C63 C64 C65 O61 -34.9(13) . . . . ?
C62 O61 C62' C63' -81.0(10) . . . . ?
C65' O61 C62' C63' -6.9(7) . . . . ?
C65 O61 C62' C63' 29.6(7) . . . . ?
K1 O61 C62' C63' -176.4(4) . . . . ?
O61 C62' C63' C64' 12.4(8) . . . . ?
C62' C63' C64' C65' -13.4(9) . . . . ?
C63' C64' C65' O61 9.6(9) . . . . ?
C62 O61 C65' C64' 25.9(8) . . . . ?
C65 O61 C65' C64' -91.8(10) . . . . ?
C62' O61 C65' C64' -2.5(8) . . . . ?
K1 O61 C65' C64' 167.4(5) . . . . ?
